data_1549852
loop_
_publ_author_name
'Liu, Chong'
'Eliseeva, Svetlana V.'
'Luo, Tian-Yi'
'Muldoon, Patrick F.'
'Petoud, St\'ephane'
'Rosi, Nathaniel L.'

_publ_section_title
;
 Near infrared excitation and emission in rare earth MOFs <i>via</i>
 encapsulation of organic dyes.
;
_journal_issue 42
_journal_name_full 'Chemical science'
_journal_page_first 8099
_journal_page_last 8102
_journal_paper_doi 10.1039/c8sc03168a
_journal_volume 9
_journal_year 2018
_chemical_formula_sum 'C42 H24 Dy3 O20'
_chemical_formula_weight 1336.11
_chemical_name_common Dy-BPDC
_space_group_IT_number 225
_space_group_name_Hall '-F 4 2 3'
_space_group_name_H-M_alt 'F m -3 m'
_symmetry_cell_setting cubic
_symmetry_space_group_name_Hall '-F 4 2 3'
_symmetry_space_group_name_H-M 'F m -3 m'
_atom_sites_solution_hydrogens geom
_atom_sites_solution_primary direct
_atom_sites_solution_secondary difmap
_audit_creation_method SHELXL-97
_audit_update_record
;
2018-04-28 deposited with the CCDC.
2018-08-27 downloaded from the CCDC.
;
_cell_angle_alpha 90.00
_cell_angle_beta 90.00
_cell_angle_gamma 90.00
_cell_formula_units_Z 8
_cell_length_a 27.5659(2)
_cell_length_b 27.5659(2)
_cell_length_c 27.5659(2)
_cell_measurement_reflns_used 9965
_cell_measurement_temperature 240(2)
_cell_measurement_theta_max 66.544
_cell_measurement_theta_min 2.777
_cell_volume 20946.7(3)
_computing_cell_refinement 'BRUKER APEX II'
_computing_data_collection 'BRUKER APEX II'
_computing_data_reduction 'BRUKER APEX II'
_computing_molecular_graphics SHELXTL
_computing_publication_material SHELXTL
_computing_structure_refinement 'SHELXL-97 (Sheldrick, 1997)'
_computing_structure_solution 'SHELXS-97 (Sheldrick, 1990)'
_diffrn_ambient_temperature 240(2)
_diffrn_measured_fraction_theta_full 0.999
_diffrn_measured_fraction_theta_max 0.999
_diffrn_measurement_device_type 'Bruker APEX II CCD'
_diffrn_measurement_method 'phi and omega scans'
_diffrn_radiation_monochromator graphite
_diffrn_radiation_source 'IMuS micro-focus x-ray source'
_diffrn_radiation_type CuK\a
_diffrn_radiation_wavelength 1.54178
_diffrn_reflns_av_R_equivalents 0.0785
_diffrn_reflns_av_sigmaI/netI 0.0205
_diffrn_reflns_limit_h_max 32
_diffrn_reflns_limit_h_min -23
_diffrn_reflns_limit_k_max 31
_diffrn_reflns_limit_k_min -31
_diffrn_reflns_limit_l_max 32
_diffrn_reflns_limit_l_min -32
_diffrn_reflns_number 21680
_diffrn_reflns_theta_full 66.54
_diffrn_reflns_theta_max 66.54
_diffrn_reflns_theta_min 2.78
_exptl_absorpt_coefficient_mu 11.571
_exptl_absorpt_correction_T_max 0.5436
_exptl_absorpt_correction_T_min 0.3908
_exptl_absorpt_correction_type multi-scan
_exptl_absorpt_process_details 'Bruker SADABS'
_exptl_crystal_colour colorless
_exptl_crystal_density_diffrn 0.847
_exptl_crystal_density_method 'not measured'
_exptl_crystal_description octahedron
_exptl_crystal_F_000 5072
_exptl_crystal_size_max 0.10
_exptl_crystal_size_mid 0.06
_exptl_crystal_size_min 0.06
_refine_diff_density_max 1.922
_refine_diff_density_min -0.668
_refine_diff_density_rms 0.218
_refine_ls_extinction_method none
_refine_ls_goodness_of_fit_ref 1.357
_refine_ls_hydrogen_treatment constr
_refine_ls_matrix_type full
_refine_ls_number_parameters 40
_refine_ls_number_reflns 990
_refine_ls_number_restraints 0
_refine_ls_restrained_S_all 1.357
_refine_ls_R_factor_all 0.0633
_refine_ls_R_factor_gt 0.0562
_refine_ls_shift/su_max 0.000
_refine_ls_shift/su_mean 0.000
_refine_ls_structure_factor_coef Fsqd
_refine_ls_weighting_details 'calc w=1/[\s^2^(Fo^2^)+(0.1082P)^2^+162.9975P] where P=(Fo^2^+2Fc^2^)/3'
_refine_ls_weighting_scheme calc
_refine_ls_wR_factor_gt 0.1854
_refine_ls_wR_factor_ref 0.1926
_reflns_number_gt 884
_reflns_number_total 990
_reflns_threshold_expression >2sigma(I)
_cod_data_source_file c8sc03168a2.cif
_cod_data_source_block lc61245_0m_a
_cod_depositor_comments 'Adding full bibliography for 1549850--1549852.cif.'
_cod_original_sg_symbol_H-M Fm-3m
_cod_database_code 1549852

loop_
_symmetry_equiv_pos_as_xyz
'x, y, z'
'-x, -y, z'
'-x, y, -z'
'x, -y, -z'
'z, x, y'
'z, -x, -y'
'-z, -x, y'
'-z, x, -y'
'y, z, x'
'-y, z, -x'
'y, -z, -x'
'-y, -z, x'
'y, x, -z'
'-y, -x, -z'
'y, -x, z'
'-y, x, z'
'x, z, -y'
'-x, z, y'
'-x, -z, -y'
'x, -z, y'
'z, y, -x'
'z, -y, x'
'-z, y, x'
'-z, -y, -x'
'x, y+1/2, z+1/2'
'-x, -y+1/2, z+1/2'
'-x, y+1/2, -z+1/2'
'x, -y+1/2, -z+1/2'
'z, x+1/2, y+1/2'
'z, -x+1/2, -y+1/2'
'-z, -x+1/2, y+1/2'
'-z, x+1/2, -y+1/2'
'y, z+1/2, x+1/2'
'-y, z+1/2, -x+1/2'
'y, -z+1/2, -x+1/2'
'-y, -z+1/2, x+1/2'
'y, x+1/2, -z+1/2'
'-y, -x+1/2, -z+1/2'
'y, -x+1/2, z+1/2'
'-y, x+1/2, z+1/2'
'x, z+1/2, -y+1/2'
'-x, z+1/2, y+1/2'
'-x, -z+1/2, -y+1/2'
'x, -z+1/2, y+1/2'
'z, y+1/2, -x+1/2'
'z, -y+1/2, x+1/2'
'-z, y+1/2, x+1/2'
'-z, -y+1/2, -x+1/2'
'x+1/2, y, z+1/2'
'-x+1/2, -y, z+1/2'
'-x+1/2, y, -z+1/2'
'x+1/2, -y, -z+1/2'
'z+1/2, x, y+1/2'
'z+1/2, -x, -y+1/2'
'-z+1/2, -x, y+1/2'
'-z+1/2, x, -y+1/2'
'y+1/2, z, x+1/2'
'-y+1/2, z, -x+1/2'
'y+1/2, -z, -x+1/2'
'-y+1/2, -z, x+1/2'
'y+1/2, x, -z+1/2'
'-y+1/2, -x, -z+1/2'
'y+1/2, -x, z+1/2'
'-y+1/2, x, z+1/2'
'x+1/2, z, -y+1/2'
'-x+1/2, z, y+1/2'
'-x+1/2, -z, -y+1/2'
'x+1/2, -z, y+1/2'
'z+1/2, y, -x+1/2'
'z+1/2, -y, x+1/2'
'-z+1/2, y, x+1/2'
'-z+1/2, -y, -x+1/2'
'x+1/2, y+1/2, z'
'-x+1/2, -y+1/2, z'
'-x+1/2, y+1/2, -z'
'x+1/2, -y+1/2, -z'
'z+1/2, x+1/2, y'
'z+1/2, -x+1/2, -y'
'-z+1/2, -x+1/2, y'
'-z+1/2, x+1/2, -y'
'y+1/2, z+1/2, x'
'-y+1/2, z+1/2, -x'
'y+1/2, -z+1/2, -x'
'-y+1/2, -z+1/2, x'
'y+1/2, x+1/2, -z'
'-y+1/2, -x+1/2, -z'
'y+1/2, -x+1/2, z'
'-y+1/2, x+1/2, z'
'x+1/2, z+1/2, -y'
'-x+1/2, z+1/2, y'
'-x+1/2, -z+1/2, -y'
'x+1/2, -z+1/2, y'
'z+1/2, y+1/2, -x'
'z+1/2, -y+1/2, x'
'-z+1/2, y+1/2, x'
'-z+1/2, -y+1/2, -x'
'-x, -y, -z'
'x, y, -z'
'x, -y, z'
'-x, y, z'
'-z, -x, -y'
'-z, x, y'
'z, x, -y'
'z, -x, y'
'-y, -z, -x'
'y, -z, x'
'-y, z, x'
'y, z, -x'
'-y, -x, z'
'y, x, z'
'-y, x, -z'
'y, -x, -z'
'-x, -z, y'
'x, -z, -y'
'x, z, y'
'-x, z, -y'
'-z, -y, x'
'-z, y, -x'
'z, -y, -x'
'z, y, x'
'-x, -y+1/2, -z+1/2'
'x, y+1/2, -z+1/2'
'x, -y+1/2, z+1/2'
'-x, y+1/2, z+1/2'
'-z, -x+1/2, -y+1/2'
'-z, x+1/2, y+1/2'
'z, x+1/2, -y+1/2'
'z, -x+1/2, y+1/2'
'-y, -z+1/2, -x+1/2'
'y, -z+1/2, x+1/2'
'-y, z+1/2, x+1/2'
'y, z+1/2, -x+1/2'
'-y, -x+1/2, z+1/2'
'y, x+1/2, z+1/2'
'-y, x+1/2, -z+1/2'
'y, -x+1/2, -z+1/2'
'-x, -z+1/2, y+1/2'
'x, -z+1/2, -y+1/2'
'x, z+1/2, y+1/2'
'-x, z+1/2, -y+1/2'
'-z, -y+1/2, x+1/2'
'-z, y+1/2, -x+1/2'
'z, -y+1/2, -x+1/2'
'z, y+1/2, x+1/2'
'-x+1/2, -y, -z+1/2'
'x+1/2, y, -z+1/2'
'x+1/2, -y, z+1/2'
'-x+1/2, y, z+1/2'
'-z+1/2, -x, -y+1/2'
'-z+1/2, x, y+1/2'
'z+1/2, x, -y+1/2'
'z+1/2, -x, y+1/2'
'-y+1/2, -z, -x+1/2'
'y+1/2, -z, x+1/2'
'-y+1/2, z, x+1/2'
'y+1/2, z, -x+1/2'
'-y+1/2, -x, z+1/2'
'y+1/2, x, z+1/2'
'-y+1/2, x, -z+1/2'
'y+1/2, -x, -z+1/2'
'-x+1/2, -z, y+1/2'
'x+1/2, -z, -y+1/2'
'x+1/2, z, y+1/2'
'-x+1/2, z, -y+1/2'
'-z+1/2, -y, x+1/2'
'-z+1/2, y, -x+1/2'
'z+1/2, -y, -x+1/2'
'z+1/2, y, x+1/2'
'-x+1/2, -y+1/2, -z'
'x+1/2, y+1/2, -z'
'x+1/2, -y+1/2, z'
'-x+1/2, y+1/2, z'
'-z+1/2, -x+1/2, -y'
'-z+1/2, x+1/2, y'
'z+1/2, x+1/2, -y'
'z+1/2, -x+1/2, y'
'-y+1/2, -z+1/2, -x'
'y+1/2, -z+1/2, x'
'-y+1/2, z+1/2, x'
'y+1/2, z+1/2, -x'
'-y+1/2, -x+1/2, z'
'y+1/2, x+1/2, z'
'-y+1/2, x+1/2, -z'
'y+1/2, -x+1/2, -z'
'-x+1/2, -z+1/2, y'
'x+1/2, -z+1/2, -y'
'x+1/2, z+1/2, y'
'-x+1/2, z+1/2, -y'
'-z+1/2, -y+1/2, x'
'-z+1/2, y+1/2, -x'
'z+1/2, -y+1/2, -x'
'z+1/2, y+1/2, x'

loop_
_atom_site_label
_atom_site_type_symbol
_atom_site_fract_x
_atom_site_fract_y
_atom_site_fract_z
_atom_site_U_iso_or_equiv
_atom_site_adp_type
_atom_site_occupancy
_atom_site_symmetry_multiplicity
_atom_site_calc_flag
_atom_site_refinement_flags
Dy1 Dy 0.5000 0.60001(3) 0.5000 0.0189(4) Uani 1 8 d S
C1 C 0.5000 0.6204(4) 0.6204(4) 0.051(4) Uani 1 4 d S
C2 C 0.5000 0.6593(4) 0.6593(4) 0.061(5) Uani 1 4 d S
C3 C 0.5000 0.7069(6) 0.6472(5) 0.144(11) Uani 1 2 d S
H3A H 0.5000 0.7158 0.6143 0.173 Uiso 1 2 calc SR
C4 C 0.5000 0.7428(6) 0.6828(6) 0.156(12) Uani 1 2 d S
H4A H 0.5000 0.7757 0.6736 0.187 Uiso 1 2 calc SR
C5 C 0.5000 0.7307(4) 0.7307(4) 0.092(8) Uani 1 4 d S
O1 O 0.5000 0.6359(3) 0.5761(2) 0.0468(17) Uani 1 2 d S
O2 O 0.45415(16) 0.54585(16) 0.45415(16) 0.0099(16) Uani 1 6 d S
O3 O 0.3619(13) 0.6381(13) 0.6381(13) 0.29(3) Uani 1 6 d S

loop_
_atom_site_aniso_label
_atom_site_aniso_U_11
_atom_site_aniso_U_22
_atom_site_aniso_U_33
_atom_site_aniso_U_23
_atom_site_aniso_U_13
_atom_site_aniso_U_12
Dy1 0.0207(5) 0.0153(5) 0.0207(5) 0.000 0.000 0.000
C1 0.069(11) 0.041(6) 0.041(6) -0.019(7) 0.000 0.000
C2 0.099(14) 0.041(6) 0.041(6) -0.021(7) 0.000 0.000
C3 0.33(3) 0.056(9) 0.042(8) -0.021(7) 0.000 0.000
C4 0.37(4) 0.047(9) 0.052(9) -0.025(7) 0.000 0.000
C5 0.18(3) 0.048(7) 0.048(7) -0.017(9) 0.000 0.000
O1 0.057(4) 0.046(4) 0.038(4) -0.024(3) 0.000 0.000
O2 0.0099(16) 0.0099(16) 0.0099(16) -0.0017(16) 0.0017(16) -0.0017(16)
O3 0.29(3) 0.29(3) 0.29(3) 0.05(3) -0.05(3) -0.05(3)

loop_
_atom_type_symbol
_atom_type_description
_atom_type_scat_dispersion_real
_atom_type_scat_dispersion_imag
_atom_type_scat_source
C C 0.0181 0.0091 'International Tables Vol C Tables 4.2.6.8 and 6.1.1.4'
H H 0.0000 0.0000 'International Tables Vol C Tables 4.2.6.8 and 6.1.1.4'
O O 0.0492 0.0322 'International Tables Vol C Tables 4.2.6.8 and 6.1.1.4'
Dy Dy -9.8046 9.8477 'International Tables Vol C Tables 4.2.6.8 and 6.1.1.4'

loop_
_geom_angle_atom_site_label_1
_geom_angle_atom_site_label_2
_geom_angle_atom_site_label_3
_geom_angle
_geom_angle_site_symmetry_1
_geom_angle_site_symmetry_3
O1 Dy1 O1 129.5(4) 21_556 118_656
O1 Dy1 O1 79.52(15) 21_556 98_556
O1 Dy1 O1 79.52(15) 118_656 98_556
O1 Dy1 O1 79.52(15) 21_556 .
O1 Dy1 O1 79.52(15) 118_656 .
O1 Dy1 O1 129.5(4) 98_556 .
O1 Dy1 O2 139.84(10) 21_556 .
O1 Dy1 O2 77.4(2) 118_656 .
O1 Dy1 O2 77.4(2) 98_556 .
O1 Dy1 O2 139.84(10) . .
O1 Dy1 O2 77.4(2) 21_556 100_655
O1 Dy1 O2 139.84(10) 118_656 100_655
O1 Dy1 O2 77.4(2) 98_556 100_655
O1 Dy1 O2 139.84(10) . 100_655
O2 Dy1 O2 65.7(2) . 100_655
O1 Dy1 O2 139.84(10) 21_556 98_556
O1 Dy1 O2 77.4(2) 118_656 98_556
O1 Dy1 O2 139.84(10) 98_556 98_556
O1 Dy1 O2 77.4(2) . 98_556
O2 Dy1 O2 65.7(2) . 98_556
O2 Dy1 O2 100.3(4) 100_655 98_556
O1 Dy1 O2 77.4(2) 21_556 3_656
O1 Dy1 O2 139.84(10) 118_656 3_656
O1 Dy1 O2 139.84(10) 98_556 3_656
O1 Dy1 O2 77.4(2) . 3_656
O2 Dy1 O2 100.3(4) . 3_656
O2 Dy1 O2 65.7(2) 100_655 3_656
O2 Dy1 O2 65.7(2) 98_556 3_656
O1 Dy1 Dy1 107.56(12) 21_556 101_666
O1 Dy1 Dy1 107.56(13) 118_656 101_666
O1 Dy1 Dy1 70.25(19) 98_556 101_666
O1 Dy1 Dy1 160.25(19) . 101_666
O2 Dy1 Dy1 33.17(7) . 101_666
O2 Dy1 Dy1 33.17(7) 100_655 101_666
O2 Dy1 Dy1 86.01(16) 98_556 101_666
O2 Dy1 Dy1 86.01(16) 3_656 101_666
O1 Dy1 Dy1 160.25(19) 21_556 105_666
O1 Dy1 Dy1 70.25(19) 118_656 105_666
O1 Dy1 Dy1 107.56(13) 98_556 105_666
O1 Dy1 Dy1 107.56(13) . 105_666
O2 Dy1 Dy1 33.17(7) . 105_666
O2 Dy1 Dy1 86.01(16) 100_655 105_666
O2 Dy1 Dy1 33.17(7) 98_556 105_666
O2 Dy1 Dy1 86.01(16) 3_656 105_666
Dy1 Dy1 Dy1 60.0 101_666 105_666
O1 Dy1 Dy1 70.25(19) 21_556 9
O1 Dy1 Dy1 160.25(19) 118_656 9
O1 Dy1 Dy1 107.56(13) 98_556 9
O1 Dy1 Dy1 107.56(13) . 9
O2 Dy1 Dy1 86.01(16) . 9
O2 Dy1 Dy1 33.17(7) 100_655 9
O2 Dy1 Dy1 86.01(16) 98_556 9
O2 Dy1 Dy1 33.17(7) 3_656 9
Dy1 Dy1 Dy1 60.0 101_666 9
Dy1 Dy1 Dy1 90.0 105_666 9
O1 Dy1 Dy1 107.56(12) 21_556 5
O1 Dy1 Dy1 107.56(12) 118_656 5
O1 Dy1 Dy1 160.25(19) 98_556 5
O1 Dy1 Dy1 70.25(19) . 5
O2 Dy1 Dy1 86.01(16) . 5
O2 Dy1 Dy1 86.01(16) 100_655 5
O2 Dy1 Dy1 33.17(7) 98_556 5
O2 Dy1 Dy1 33.17(7) 3_656 5
Dy1 Dy1 Dy1 90.0 101_666 5
Dy1 Dy1 Dy1 60.0 105_666 5
Dy1 Dy1 Dy1 60.0 9 5
O1 C1 O1 128.6(12) . 18_655
O1 C1 C2 115.7(6) . .
O1 C1 C2 115.7(6) 18_655 .
C3 C2 C3 118.7(16) . 18_655
C3 C2 C1 120.7(8) . .
C3 C2 C1 120.7(8) 18_655 .
C2 C3 C4 121.0(15) . .
C2 C3 H3A 119.5 . .
C4 C3 H3A 119.5 . .
C5 C4 C3 120.5(15) . .
C5 C4 H4A 119.7 . .
C3 C4 H4A 119.7 . .
C4 C5 C4 118.3(18) . 18_655
C4 C5 C5 120.8(9) . 121_666
C4 C5 C5 120.8(9) 18_655 121_666
C1 O1 Dy1 135.5(7) . .
Dy1 O2 Dy1 113.66(15) . 101_666
Dy1 O2 Dy1 113.66(15) . 105_666
Dy1 O2 Dy1 113.66(15) 101_666 105_666

loop_
_geom_bond_atom_site_label_1
_geom_bond_atom_site_label_2
_geom_bond_distance
_geom_bond_site_symmetry_2
Dy1 O1 2.321(6) 21_556
Dy1 O1 2.321(6) 118_656
Dy1 O1 2.321(6) 98_556
Dy1 O1 2.321(6) .
Dy1 O2 2.329(2) .
Dy1 O2 2.329(2) 100_655
Dy1 O2 2.329(2) 98_556
Dy1 O2 2.329(2) 3_656
Dy1 Dy1 3.8986(11) 101_666
Dy1 Dy1 3.8986(11) 105_666
Dy1 Dy1 3.8986(11) 9
Dy1 Dy1 3.8986(11) 5
C1 O1 1.293(9) .
C1 O1 1.293(9) 18_655
C1 C2 1.517(19) .
C2 C3 1.352(17) .
C2 C3 1.352(17) 18_655
C3 C4 1.394(19) .
C3 H3A 0.9400 .
C4 C5 1.363(19) .
C4 H4A 0.9400 .
C5 C4 1.363(19) 18_655
C5 C5 1.50(3) 121_666
O2 Dy1 2.329(2) 101_666
O2 Dy1 2.329(2) 105_666
